data_6000357
loop_
_publ_author_name
'Belger, A.'
'Zahn, G.'
'Wehner, B.'
'Paufler, P.'
'Graw, G.'
'Behr, G.'

_publ_section_title
;
 The defect structure of Y0.915Ni4.12B related to the superstructure of
 YNi4B
;
_journal_name_full 'Journal of Alloys and Compounds'
_journal_page_first 26
_journal_page_last 33
_journal_paper_doi 10.1016/S0925-8388(98)00862-7
_journal_volume 283
_journal_year 1999
_chemical_formula_sum 'B Ni4.12 Y0.92'
_space_group_name_H-M_alt 'P 6/m m m'
_cell_angle_alpha 90.000
_cell_angle_beta 90.000
_cell_angle_gamma 120.000
_cell_length_a 14.9085
_cell_length_b 14.9085
_cell_length_c 6.9196
_cell_volume 1331.93
_cod_database_code 6000357

loop_
_atom_site_label
_atom_site_fract_x
_atom_site_fract_y
_atom_site_fract_z
? ? ? ?
